data_9001146
loop_
_publ_author_name
'Pinckney, L. R.'
'Burnham, C. W.'

_publ_section_title
;
 High-temperature crystal structure of pyroxmangite
 Sample: T = 200 C
;
_journal_name_full 'American Mineralogist'
_journal_page_first 809
_journal_page_last 817
_journal_volume 73
_journal_year 1988
_chemical_formula_sum 'Mg0.225 Mn6.775 O21 Si7'
_chemical_name_mineral Pyroxmangite
_space_group_IT_number 2
_symmetry_space_group_name_Hall '-P 1 (1/2*x+1/2*y,1/2*x-1/2*y,-z)'
_symmetry_space_group_name_H-M 'C -1'
_cell_angle_alpha 112.05
_cell_angle_beta 102.83
_cell_angle_gamma 82.94
_cell_formula_units_Z 4
_cell_length_a 9.715
_cell_length_b 10.549
_cell_length_c 17.424
_cell_volume 1612.196
_database_code_amcsd 0001169
_diffrn_ambient_temperature 473.15
_exptl_crystal_density_diffrn 3.750
_cod_original_formula_sum 'Mn6.775 Mg.225 Si7 O21'
_cod_database_code 9001146

loop_
_space_group_symop_operation_xyz
x,y,z
1/2+x,1/2+y,z
-x,-y,-z
1/2-x,1/2-y,-z

loop_
_atom_site_label
_atom_site_fract_x
_atom_site_fract_y
_atom_site_fract_z
_atom_site_occupancy
_atom_site_U_iso_or_equiv
_atom_site_type_symbol
_atom_site_attached_hydrogens
Mn1 -0.00140 0.04110 0.10520 0.97300 0.01520 Mn 0
Mg1 -0.00140 0.04110 0.10520 0.02700 0.01520 Mg 0
Mn2 -0.00150 0.16950 0.31290 0.95200 0.01393 Mn 0
Mg2 -0.00150 0.16950 0.31290 0.04800 0.01393 Mg 0
Mn3 0.00220 0.06940 0.60590 0.96200 0.01267 Mn 0
Mg3 0.00220 0.06940 0.60590 0.03800 0.01267 Mg 0
Mn4 0.01540 0.17760 0.80670 0.96700 0.01393 Mn 0
Mg4 0.01540 0.17760 0.80670 0.03300 0.01393 Mg 0
Mn5 0.00400 0.26980 0.50990 1.00000 0.01900 Mn 0
Mn6 0.06280 0.26420 0.01860 0.92100 0.02153 Mn 0
Mg6 0.06280 0.26420 0.01860 0.07900 0.02153 Mg 0
Mn7 -0.00970 0.36960 0.20940 1.00000 0.01900 Mn 0
Si1 0.20340 0.44380 0.93540 1.00000 0.01140 Si 0
Si2 0.21170 0.33340 0.75240 1.00000 0.01013 Si 0
Si3 0.21260 0.53280 0.66290 1.00000 0.01140 Si 0
Si4 0.20690 0.42610 0.47010 1.00000 0.00887 Si 0
Si5 0.21080 0.63080 0.38050 1.00000 0.01013 Si 0
Si6 0.20770 0.52890 0.19010 1.00000 0.00887 Si 0
Si7 0.20360 0.70910 0.08950 1.00000 0.00887 Si 0
OA1 0.12980 0.07230 0.03020 1.00000 0.01646 O 0
OA2 0.11980 0.18770 0.22760 1.00000 0.01267 O 0
OA3 0.11940 0.96340 0.31110 1.00000 0.00887 O 0
OA4 0.12540 0.09250 0.52140 1.00000 0.01520 O 0
OA5 0.12180 0.87270 0.60630 1.00000 0.00887 O 0
OA6 0.12660 0.98880 0.80720 1.00000 0.01393 O 0
OA7 0.13180 0.78270 0.89810 1.00000 0.01393 O 0
OA8 0.09910 0.84060 0.09450 1.00000 0.01267 O 0
OB1 0.13220 0.30960 0.92880 1.00000 0.02026 O 0
OB2 0.12580 0.19680 0.72220 1.00000 0.01393 O 0
OB3 0.12480 0.66030 0.71070 1.00000 0.01393 O 0
OB4 0.12150 0.29070 0.42670 1.00000 0.01520 O 0
OB5 0.12930 0.77090 0.42170 1.00000 0.01393 O 0
OB6 0.12250 0.39740 0.13410 1.00000 0.01013 O 0
OC1 0.16990 0.44740 0.83880 1.00000 0.01646 O 0
OC2 0.16400 0.40250 0.68160 1.00000 0.01520 O 0
OC3 0.16260 0.50010 0.56370 1.00000 0.01646 O 0
OC4 0.15310 0.53130 0.41840 1.00000 0.01520 O 0
OC5 0.15500 0.56720 0.27830 1.00000 0.01267 O 0
OC6 0.15620 0.66170 0.16100 1.00000 0.01140 O 0
OC7 0.14590 0.59200 0.99650 1.00000 0.01646 O 0

loop_
_cod_changelog_entry_id
_cod_changelog_entry_author
_cod_changelog_entry_date
_cod_changelog_entry_text
1
;cod-tools version 3.8.0
Id: cif_guess_AMCSD_atom_types 9581 2023-05-17 12:35:41Z saulius
;
2023-05-23T09:19:38+03:00
;Derived atom types and hydrogen counts
from atom names that follow the AMCSD naming convention
(Wat == water, O-H == hydroxyl).
;

loop_
_cod_related_entry_id
_cod_related_entry_database
_cod_related_entry_code
1 AMCSD 0001169
